data_7251015
loop_
_publ_author_name
'Douib, Haiet'
'Lefeuvre, Bertrand'
'Flores Gonzalez, Jessica'
'Dorcet, Vincent'
'Pointillart, Fabrice'

_publ_section_title
;
 Versatility of the methyl-bipyrimidine-<i>N</i>-oxide ligand for the
 design of lanthanide single-molecule magnets.
;
_journal_issue 47
_journal_name_full CrystEngComm
_journal_page_first 7677
_journal_page_last 7688
_journal_paper_doi 10.1039/d5ce00831j
_journal_volume 27
_journal_year 2025
_chemical_compound_source 'synthesis as described'
_chemical_formula_moiety 'C39 H14 F36 N4 O13 Yb2'
_chemical_formula_sum 'C39 H14 F36 N4 O13 Yb2'
_chemical_formula_weight 1776.62
_space_group_crystal_system triclinic
_space_group_IT_number 2
_space_group_name_Hall '-P 1'
_space_group_name_H-M_alt 'P -1'
_atom_sites_solution_hydrogens geom
_atom_sites_solution_primary dual
_atom_sites_solution_secondary difmap
_audit_update_record
;
2025-08-22 deposited with the CCDC.	2025-10-14 downloaded from the CCDC.
;
_cell_angle_alpha 71.873(2)
_cell_angle_beta 70.644(2)
_cell_angle_gamma 81.626(3)
_cell_formula_units_Z 2
_cell_length_a 11.6950(9)
_cell_length_b 15.9999(12)
_cell_length_c 16.7054(13)
_cell_measurement_reflns_used 9796
_cell_measurement_temperature 150(2)
_cell_measurement_theta_max 27.3082
_cell_measurement_theta_min 2.3340
_cell_measurement_wavelength 0.710730
_cell_volume 2799.7(4)
_computing_cell_refinement 'Bruker APEX2 (Bruker, 2014)'
_computing_data_collection 'Bruker APEX2 (Bruker, 2014)'
_computing_data_reduction 'Bruker APEX2 (Bruker, 2014)'
_computing_molecular_graphics
;
   'SXGRAPH (L. Farrugia, 1999), Mercury (CSD, 2020)'
;
_computing_publication_material 'CRYSCALC (T. Roisnel, local program, 2020)'
_computing_structure_refinement 'SHELXL-2018_3 (Sheldrick, 2018)'
_computing_structure_solution 'SHELXT 2018_2 (Sheldrick, 2018)'
_diffrn_ambient_temperature 150(2)
_diffrn_detector 'CCD plate'
_diffrn_detector_area_resol_mean 8.33
_diffrn_measured_fraction_theta_full 0.999
_diffrn_measured_fraction_theta_max 0.985
_diffrn_measurement_device_type 'APEXII Bruker-AXS'
_diffrn_measurement_method 'CCD rotation images, thin slices'
_diffrn_orient_matrix_UB_11 0.0792429
_diffrn_orient_matrix_UB_12 -0.0297247
_diffrn_orient_matrix_UB_13 0.0061582
_diffrn_orient_matrix_UB_21 -0.0343465
_diffrn_orient_matrix_UB_22 -0.0141830
_diffrn_orient_matrix_UB_23 0.0658078
_diffrn_orient_matrix_UB_31 -0.0278042
_diffrn_orient_matrix_UB_32 -0.0570087
_diffrn_orient_matrix_UB_33 0.0019220
_diffrn_radiation_monochromator graphite
_diffrn_radiation_probe x-ray
_diffrn_radiation_source 'fine-focus sealed tube'
_diffrn_radiation_type MoK\a
_diffrn_radiation_wavelength 0.71073
_diffrn_reflns_av_R_equivalents 0.0373
_diffrn_reflns_av_unetI/netI 0.0348
_diffrn_reflns_limit_h_max 15
_diffrn_reflns_limit_h_min -14
_diffrn_reflns_limit_k_max 20
_diffrn_reflns_limit_k_min -13
_diffrn_reflns_limit_l_max 21
_diffrn_reflns_limit_l_min -21
_diffrn_reflns_number 60760
_diffrn_reflns_theta_full 25.242
_diffrn_reflns_theta_max 27.505
_diffrn_reflns_theta_min 1.341
_exptl_absorpt_coefficient_mu 3.501
_exptl_absorpt_correction_T_max 0.432
_exptl_absorpt_correction_T_min 0.319
_exptl_absorpt_correction_type multi-scan
_exptl_absorpt_process_details
;
  [Sheldrick, G.M. (2014). SADABS Bruker AXS Inc., Madison, Wisconsin, USA]
;
_exptl_crystal_colour colourless
_exptl_crystal_density_diffrn 2.107
_exptl_crystal_description prism
_exptl_crystal_F_000 1688
_exptl_crystal_size_max 0.380
_exptl_crystal_size_mid 0.320
_exptl_crystal_size_min 0.240
_refine_diff_density_max 6.097
_refine_diff_density_min -2.532
_refine_diff_density_rms 0.220
_refine_ls_extinction_method none
_refine_ls_goodness_of_fit_ref 1.104
_refine_ls_hydrogen_treatment constr
_refine_ls_matrix_type full
_refine_ls_number_parameters 840
_refine_ls_number_reflns 12666
_refine_ls_number_restraints 54
_refine_ls_restrained_S_all 1.123
_refine_ls_R_factor_all 0.0808
_refine_ls_R_factor_gt 0.0560
_refine_ls_shift/su_max 0.007
_refine_ls_shift/su_mean 0.000
_refine_ls_structure_factor_coef Fsqd
_refine_ls_weighting_details 'w=1/[\s^2^(Fo^2^)+(0.0693P)^2^+31.3249P] where P=(Fo^2^+2Fc^2^)/3'
_refine_ls_weighting_scheme calc
_refine_ls_wR_factor_gt 0.1320
_refine_ls_wR_factor_ref 0.1573
_reflns_number_gt 9690
_reflns_number_total 12666
_reflns_threshold_expression >2sigma(I)
_cod_data_source_file d5ce00831j2.cif
_cod_data_source_block SL17
_cod_depositor_comments 'Adding full bibliography for 7251008--7251017.cif.'
_cod_database_code 7251015

loop_
_space_group_symop_operation_xyz
'x, y, z'
'-x, -y, -z'

loop_
_atom_site_label
_atom_site_type_symbol
_atom_site_fract_x
_atom_site_fract_y
_atom_site_fract_z
_atom_site_U_iso_or_equiv
_atom_site_adp_type
_atom_site_occupancy
_atom_site_site_symmetry_order
_atom_site_calc_flag
_atom_site_refinement_flags_posn
_atom_site_refinement_flags_adp
_atom_site_refinement_flags_occupancy
_atom_site_disorder_assembly
_atom_site_disorder_group
Yb1 Yb 0.38219(3) 0.72755(2) 0.96430(2) 0.02297(10) Uani 1 1 d . . . . .
Yb2 Yb 0.59542(3) 0.78440(2) 0.51922(2) 0.02349(10) Uani 1 1 d . . . . .
O1 O 0.2162(5) 0.8151(4) 0.9524(4) 0.0320(12) Uani 1 1 d . . . . .
O2 O 0.2983(5) 0.7659(4) 1.0975(4) 0.0336(12) Uani 1 1 d . . . . .
O3 O 0.3024(5) 0.6766(4) 0.8787(4) 0.0311(12) Uani 1 1 d . . . . .
O4 O 0.2619(5) 0.6142(4) 1.0561(4) 0.0330(12) Uani 1 1 d . . . . .
O5 O 0.5073(5) 0.6597(4) 1.0468(3) 0.0290(11) Uani 1 1 d . . . . .
O6 O 0.4995(5) 0.8360(4) 0.9486(4) 0.0332(12) Uani 1 1 d . . . . .
O9 O 0.5427(5) 0.6638(4) 0.8824(3) 0.0270(11) Uani 1 1 d . . . . .
O31 O 0.7442(5) 0.6844(4) 0.4861(4) 0.0338(13) Uani 1 1 d . . . . .
O32 O 0.6334(6) 0.7981(4) 0.3704(4) 0.0400(14) Uani 1 1 d . . . . .
O33 O 0.4407(5) 0.8715(4) 0.4785(4) 0.0294(12) Uani 1 1 d . . . . .
O34 O 0.4704(5) 0.6874(4) 0.5230(4) 0.0349(13) Uani 1 1 d . . . . .
O35 O 0.7302(5) 0.7811(4) 0.5973(4) 0.0317(12) Uani 1 1 d . . . . .
O36 O 0.7108(5) 0.9026(4) 0.4458(4) 0.0320(12) Uani 1 1 d . . . . .
N1 N 0.4418(5) 0.8203(4) 0.8039(4) 0.0241(12) Uani 1 1 d . . . . .
N2 N 0.4873(5) 0.8378(4) 0.6499(4) 0.0236(12) Uani 1 1 d . . . . .
N3 N 0.5469(5) 0.6708(4) 0.6670(4) 0.0237(12) Uani 1 1 d . . . . .
N4 N 0.5540(5) 0.6408(4) 0.8106(4) 0.0239(12) Uani 1 1 d . . . . .
C1 C 0.0231(9) 0.8823(7) 0.9645(8) 0.051(3) Uani 1 1 d . . . . .
C2 C 0.1254(8) 0.8437(6) 1.0049(6) 0.0365(19) Uani 1 1 d . . . . .
C3 C 0.1111(9) 0.8424(7) 1.0904(6) 0.048(2) Uani 1 1 d . . . . .
H3 H 0.038611 0.866810 1.123347 0.057 Uiso 1 1 calc R U . . .
C4 C 0.2036(8) 0.8050(5) 1.1295(6) 0.0357(18) Uani 1 1 d . . . . .
C5 C 0.1848(11) 0.8112(7) 1.2218(6) 0.049(2) Uani 1 1 d . . . . .
C6 C 0.1550(11) 0.6684(9) 0.8150(8) 0.059(3) Uani 1 1 d . . . . .
C7 C 0.1962(8) 0.6551(6) 0.8976(6) 0.0368(19) Uani 1 1 d . . . . .
C8 C 0.1186(8) 0.6178(6) 0.9808(7) 0.043(2) Uani 1 1 d . . . . .
H8 H 0.037632 0.606342 0.988493 0.051 Uiso 1 1 calc R U . . .
C9 C 0.1626(8) 0.5976(6) 1.0529(6) 0.0369(19) Uani 1 1 d . . . . .
C10 C 0.0797(11) 0.5496(10) 1.1437(9) 0.072(4) Uani 1 1 d . . . . .
C11 C 0.6828(10) 0.6037(7) 1.0867(8) 0.053(3) Uani 1 1 d . . . . .
C12 C 0.6104(8) 0.6796(6) 1.0408(5) 0.0344(18) Uani 1 1 d . . . . .
C13 C 0.6619(8) 0.7606(7) 1.0013(7) 0.043(2) Uani 1 1 d . . . . .
H13 H 0.741231 0.766510 1.001936 0.052 Uiso 1 1 calc R U . . .
C14 C 0.5995(8) 0.8344(7) 0.9601(6) 0.038(2) Uani 1 1 d . . . . .
C15 C 0.6593(11) 0.9234(9) 0.9238(10) 0.069(4) Uani 1 1 d . . . . .
C16 C 0.4065(7) 0.9063(5) 0.7895(5) 0.0274(15) Uani 1 1 d . . . . .
H16 H 0.380993 0.930544 0.838133 0.033 Uiso 1 1 calc R U . . .
C17 C 0.4058(7) 0.9602(5) 0.7083(5) 0.0294(16) Uani 1 1 d . . . . .
H17 H 0.379002 1.020356 0.700068 0.035 Uiso 1 1 calc R U . . .
C18 C 0.4458(7) 0.9231(5) 0.6384(5) 0.0276(16) Uani 1 1 d . . . . .
H18 H 0.444181 0.958178 0.581199 0.033 Uiso 1 1 calc R U . . .
C19 C 0.4823(6) 0.7912(5) 0.7321(5) 0.0213(13) Uani 1 1 d . . . . .
C20 C 0.5276(6) 0.6978(5) 0.7376(5) 0.0215(14) Uani 1 1 d . . . . .
C21 C 0.5853(7) 0.5884(5) 0.6677(5) 0.0286(16) Uani 1 1 d . . . . .
H21 H 0.594247 0.570677 0.616580 0.034 Uiso 1 1 calc R U . . .
C22 C 0.6134(8) 0.5261(5) 0.7392(5) 0.0322(18) Uani 1 1 d . . . . .
C23 C 0.5954(7) 0.5568(5) 0.8111(5) 0.0307(17) Uani 1 1 d . . . . .
H23 H 0.612290 0.518188 0.862460 0.037 Uiso 1 1 calc R U . . .
C24 C 0.6607(10) 0.4346(6) 0.7381(6) 0.046(2) Uani 1 1 d . . . . .
H24A H 0.663045 0.400052 0.797393 0.069 Uiso 1 1 calc R U . . .
H24B H 0.742794 0.436163 0.696309 0.069 Uiso 1 1 calc R U . . .
H24C H 0.607456 0.407306 0.719764 0.069 Uiso 1 1 calc R U . . .
C31 C 0.9088(8) 0.5943(7) 0.4363(6) 0.048(2) Uani 1 1 d . . . . .
C32 C 0.8068(8) 0.6625(6) 0.4180(6) 0.0377(19) Uani 1 1 d . . . . .
C33 C 0.7943(9) 0.6943(6) 0.3342(6) 0.047(2) Uani 1 1 d . . . . .
H33 H 0.845432 0.670460 0.288324 0.056 Uiso 1 1 calc R U . . .
C34 C 0.7080(8) 0.7603(6) 0.3165(6) 0.0384(19) Uani 1 1 d . . . . .
C35 C 0.6963(12) 0.7928(8) 0.2244(7) 0.062(3) Uani 1 1 d . . . . .
C36 C 0.2954(8) 0.9347(6) 0.4044(6) 0.056(3) Uani 1 1 d D . . . .
C37 C 0.3607(7) 0.8541(6) 0.4513(6) 0.0337(18) Uani 1 1 d . . . . .
C38 C 0.3259(9) 0.7740(6) 0.4564(7) 0.043(2) Uani 1 1 d . . . . .
H38 H 0.262609 0.771933 0.433275 0.051 Uiso 1 1 calc R U . . .
C39 C 0.3807(9) 0.6962(6) 0.4945(7) 0.042(2) Uani 1 1 d . . . . .
C40 C 0.3345(10) 0.6104(7) 0.5004(7) 0.075(4) Uani 1 1 d D . . . .
C41 C 0.9085(10) 0.7663(8) 0.6347(8) 0.058(3) Uani 1 1 d . . . . .
C42 C 0.8354(8) 0.8063(5) 0.5699(6) 0.0327(17) Uani 1 1 d . . . . .
C43 C 0.8895(7) 0.8667(6) 0.4906(6) 0.039(2) Uani 1 1 d . . . . .
H43 H 0.973576 0.876324 0.473172 0.046 Uiso 1 1 calc R U . . .
C44 C 0.8189(7) 0.9132(6) 0.4366(6) 0.0362(19) Uani 1 1 d . . . . .
C45 C 0.8768(9) 0.9885(9) 0.3574(9) 0.071(4) Uani 1 1 d . . . . .
F1 F -0.0194(8) 0.8208(6) 0.9465(7) 0.100(3) Uani 1 1 d . . . . .
F2 F 0.0612(7) 0.9457(5) 0.8919(4) 0.078(2) Uani 1 1 d . . . . .
F3 F -0.0706(6) 0.9182(5) 1.0174(5) 0.071(2) Uani 1 1 d . . . . .
F4 F 0.0600(16) 0.8004(11) 1.2744(9) 0.080(2) Uani 0.510(8) 1 d . . P A 1
F5 F 0.2003(18) 0.8908(12) 1.2199(10) 0.080(2) Uani 0.510(8) 1 d . . P A 1
F6 F 0.2411(19) 0.7515(12) 1.2678(9) 0.080(2) Uani 0.510(8) 1 d . . P A 1
F4B F 0.2963(18) 0.8047(12) 1.2390(9) 0.080(2) Uani 0.490(8) 1 d . . P A 2
F5B F 0.1396(19) 0.7401(12) 1.2813(9) 0.080(2) Uani 0.490(8) 1 d . . P A 2
F6B F 0.1296(19) 0.8816(13) 1.2417(10) 0.080(2) Uani 0.490(8) 1 d . . P A 2
F7 F 0.2117(8) 0.6103(6) 0.7718(5) 0.088(3) Uani 1 1 d . . . . .
F8 F 0.1845(10) 0.7478(6) 0.7597(6) 0.108(4) Uani 1 1 d . . . . .
F9 F 0.0373(7) 0.6632(7) 0.8342(6) 0.101(3) Uani 1 1 d . . . . .
F10 F -0.0241(7) 0.5281(7) 1.1429(7) 0.125(5) Uani 1 1 d . . . . .
F11 F 0.1299(7) 0.4813(7) 1.1825(7) 0.129(5) Uani 1 1 d . . . . .
F12 F 0.0521(13) 0.6023(9) 1.1977(7) 0.162(6) Uani 1 1 d . . . . .
F13 F 0.6695(8) 0.5284(5) 1.0731(8) 0.106(3) Uani 1 1 d . . . . .
F14 F 0.7986(6) 0.6167(6) 1.0637(7) 0.097(3) Uani 1 1 d . . . . .
F15 F 0.6410(8) 0.5882(6) 1.1735(5) 0.088(3) Uani 1 1 d . . . . .
F16 F 0.7635(11) 0.9210(7) 0.8669(10) 0.168(7) Uani 1 1 d . . . . .
F17 F 0.6795(15) 0.9464(8) 0.9857(9) 0.162(6) Uani 1 1 d . . . . .
F18 F 0.5939(9) 0.9876(5) 0.8897(8) 0.122(4) Uani 1 1 d . . . . .
F31 F 0.8686(6) 0.5341(4) 0.5115(4) 0.0595(17) Uani 1 1 d . . . . .
F32 F 0.9939(6) 0.6332(5) 0.4451(7) 0.106(4) Uani 1 1 d . . . . .
F33 F 0.9562(11) 0.5527(8) 0.3767(6) 0.151(6) Uani 1 1 d . . . . .
F34 F 0.7828(7) 0.7604(5) 0.1649(4) 0.077(2) Uani 1 1 d . . . . .
F35 F 0.7062(13) 0.8799(6) 0.1931(5) 0.132(5) Uani 1 1 d . . . . .
F36 F 0.5909(9) 0.7750(9) 0.2229(5) 0.125(4) Uani 1 1 d . . . . .
F37 F 0.3101(14) 1.0088(9) 0.4158(10) 0.0571(13) Uani 0.647(8) 1 d D . P B 1
F38 F 0.1873(7) 0.9247(6) 0.4068(7) 0.0571(13) Uani 0.647(8) 1 d D . P B 1
F39 F 0.3578(8) 0.9481(6) 0.3119(6) 0.0571(13) Uani 0.647(8) 1 d D . P B 1
F37B F 0.1737(11) 0.9331(11) 0.4627(10) 0.0571(13) Uani 0.353(8) 1 d D . P B 2
F38B F 0.2813(16) 0.9421(11) 0.3301(9) 0.0571(13) Uani 0.353(8) 1 d D . P B 2
F39B F 0.325(2) 1.0124(16) 0.4056(17) 0.0571(13) Uani 0.353(8) 1 d D . P B 2
F40 F 0.4223(14) 0.5756(10) 0.4411(11) 0.085(2) Uani 0.65(3) 1 d D . P C 1
F41 F 0.3288(18) 0.5481(9) 0.5763(10) 0.085(2) Uani 0.65(3) 1 d D . P C 1
F42 F 0.2480(15) 0.6142(10) 0.4649(13) 0.085(2) Uani 0.65(3) 1 d D . P C 1
F40B F 0.291(3) 0.5728(17) 0.5869(11) 0.085(2) Uani 0.35(3) 1 d D . P C 2
F41B F 0.400(3) 0.5505(16) 0.463(2) 0.085(2) Uani 0.35(3) 1 d D . P C 2
F42B F 0.227(2) 0.6323(18) 0.485(2) 0.085(2) Uani 0.35(3) 1 d D . P C 2
F43 F 0.8803(15) 0.8181(13) 0.6927(10) 0.097(3) Uani 0.561(12) 1 d D . P D 1
F44 F 0.8757(16) 0.6911(13) 0.6891(12) 0.097(3) Uani 0.561(12) 1 d D . P D 1
F45 F 1.0263(17) 0.7678(14) 0.5960(12) 0.097(3) Uani 0.561(12) 1 d D . P D 1
F43B F 0.926(2) 0.6772(15) 0.6444(15) 0.097(3) Uani 0.439(12) 1 d D . P D 2
F44B F 1.009(2) 0.7993(17) 0.6210(16) 0.097(3) Uani 0.439(12) 1 d D . P D 2
F45B F 0.8404(19) 0.7624(18) 0.7211(14) 0.097(3) Uani 0.439(12) 1 d D . P D 2
F46 F 0.8140(7) 1.0649(5) 0.3652(7) 0.112(4) Uani 1 1 d . . . . .
F47 F 0.9923(5) 0.9991(5) 0.3458(5) 0.089(3) Uani 1 1 d . . . . .
F48 F 0.8708(8) 0.9771(8) 0.2840(5) 0.123(5) Uani 1 1 d . . . . .

loop_
_atom_site_aniso_label
_atom_site_aniso_U_11
_atom_site_aniso_U_22
_atom_site_aniso_U_33
_atom_site_aniso_U_23
_atom_site_aniso_U_13
_atom_site_aniso_U_12
Yb1 0.02278(16) 0.02596(17) 0.01999(16) -0.00602(12) -0.00698(12) -0.00047(12)
Yb2 0.02425(17) 0.02628(17) 0.01913(16) -0.00560(12) -0.00765(12) 0.00203(12)
O1 0.027(3) 0.037(3) 0.031(3) -0.011(2) -0.009(2) 0.007(2)
O2 0.040(3) 0.035(3) 0.032(3) -0.013(2) -0.017(3) 0.004(2)
O3 0.030(3) 0.037(3) 0.031(3) -0.011(2) -0.011(2) -0.006(2)
O4 0.031(3) 0.035(3) 0.027(3) -0.003(2) -0.003(2) -0.009(2)
O5 0.027(3) 0.033(3) 0.024(3) -0.009(2) -0.002(2) -0.006(2)
O6 0.036(3) 0.035(3) 0.033(3) -0.009(2) -0.014(2) -0.008(2)
O9 0.028(3) 0.035(3) 0.020(2) -0.011(2) -0.011(2) 0.008(2)
O31 0.030(3) 0.037(3) 0.031(3) -0.011(2) -0.009(2) 0.008(2)
O32 0.039(3) 0.043(3) 0.031(3) -0.008(3) -0.009(3) 0.012(3)
O33 0.022(3) 0.029(3) 0.038(3) -0.008(2) -0.014(2) 0.003(2)
O34 0.042(3) 0.028(3) 0.042(3) -0.011(2) -0.021(3) 0.001(2)
O35 0.029(3) 0.038(3) 0.031(3) -0.009(2) -0.013(2) 0.000(2)
O36 0.022(3) 0.034(3) 0.034(3) -0.002(2) -0.007(2) -0.001(2)
N1 0.022(3) 0.026(3) 0.022(3) -0.003(2) -0.006(2) -0.003(2)
N2 0.025(3) 0.023(3) 0.021(3) -0.002(2) -0.009(2) -0.001(2)
N3 0.024(3) 0.023(3) 0.023(3) -0.003(2) -0.007(2) -0.005(2)
N4 0.023(3) 0.027(3) 0.022(3) -0.006(2) -0.009(2) 0.002(2)
C1 0.036(5) 0.052(6) 0.068(7) -0.027(5) -0.017(5) 0.017(4)
C2 0.033(4) 0.033(4) 0.034(4) -0.001(3) -0.005(4) 0.000(3)
C3 0.042(5) 0.050(6) 0.040(5) -0.016(4) -0.004(4) 0.018(4)
C4 0.047(5) 0.027(4) 0.030(4) -0.004(3) -0.012(4) -0.001(4)
C5 0.071(7) 0.039(5) 0.034(5) -0.014(4) -0.013(5) 0.011(5)
C6 0.060(7) 0.069(8) 0.070(7) -0.020(6) -0.043(6) -0.011(6)
C7 0.036(4) 0.033(4) 0.049(5) -0.014(4) -0.020(4) -0.002(3)
C8 0.024(4) 0.036(5) 0.066(6) -0.009(4) -0.015(4) -0.004(3)
C9 0.028(4) 0.030(4) 0.037(5) 0.000(3) 0.002(4) -0.007(3)
C10 0.042(6) 0.075(9) 0.070(8) 0.009(7) 0.000(6) -0.020(6)
C11 0.051(6) 0.046(6) 0.076(8) -0.020(5) -0.041(6) 0.017(5)
C12 0.038(4) 0.040(5) 0.028(4) -0.013(3) -0.014(3) 0.007(4)
C13 0.030(4) 0.056(6) 0.055(6) -0.018(5) -0.025(4) -0.001(4)
C14 0.034(4) 0.052(6) 0.036(5) -0.016(4) -0.015(4) -0.008(4)
C15 0.052(7) 0.060(7) 0.102(10) -0.003(7) -0.043(7) -0.024(6)
C16 0.027(4) 0.030(4) 0.027(4) -0.011(3) -0.009(3) 0.001(3)
C17 0.034(4) 0.023(4) 0.029(4) -0.003(3) -0.012(3) 0.002(3)
C18 0.028(4) 0.025(4) 0.025(4) -0.002(3) -0.008(3) 0.003(3)
C19 0.021(3) 0.021(3) 0.022(3) -0.004(3) -0.009(3) -0.002(3)
C20 0.019(3) 0.023(3) 0.023(3) -0.001(3) -0.010(3) -0.003(3)
C21 0.033(4) 0.027(4) 0.023(4) -0.006(3) -0.006(3) -0.002(3)
C22 0.042(5) 0.025(4) 0.021(4) -0.005(3) -0.004(3) 0.005(3)
C23 0.032(4) 0.033(4) 0.021(4) -0.006(3) -0.007(3) 0.007(3)
C24 0.073(7) 0.029(4) 0.024(4) -0.005(3) -0.009(4) 0.016(4)
C31 0.031(5) 0.057(6) 0.038(5) -0.008(4) 0.000(4) 0.016(4)
C32 0.037(5) 0.035(4) 0.036(5) -0.005(4) -0.012(4) 0.002(4)
C33 0.053(6) 0.043(5) 0.034(5) -0.009(4) -0.005(4) 0.011(4)
C34 0.043(5) 0.045(5) 0.028(4) -0.012(4) -0.010(4) -0.003(4)
C35 0.073(8) 0.068(8) 0.037(5) -0.018(5) -0.014(5) 0.023(6)
C36 0.052(6) 0.044(6) 0.083(8) -0.003(5) -0.048(6) -0.001(5)
C37 0.028(4) 0.038(5) 0.040(5) -0.010(4) -0.019(4) 0.002(3)
C38 0.047(5) 0.039(5) 0.056(6) -0.016(4) -0.032(5) 0.003(4)
C39 0.044(5) 0.038(5) 0.055(6) -0.020(4) -0.022(4) -0.003(4)
C40 0.105(11) 0.040(6) 0.111(11) -0.012(7) -0.083(10) -0.001(7)
C41 0.045(6) 0.063(7) 0.062(7) 0.005(6) -0.027(5) -0.014(5)
C42 0.033(4) 0.030(4) 0.038(4) -0.011(3) -0.014(4) 0.001(3)
C43 0.023(4) 0.042(5) 0.043(5) 0.000(4) -0.010(4) -0.005(3)
C44 0.028(4) 0.036(5) 0.036(4) 0.000(4) -0.010(3) 0.004(3)
C45 0.030(5) 0.077(9) 0.075(9) 0.027(7) -0.015(5) -0.012(5)
F1 0.078(5) 0.099(6) 0.170(9) -0.073(6) -0.084(6) 0.040(5)
F2 0.072(5) 0.088(5) 0.048(4) -0.002(4) -0.020(3) 0.037(4)
F3 0.047(4) 0.091(5) 0.067(4) -0.028(4) -0.013(3) 0.033(3)
F4 0.113(7) 0.088(5) 0.040(3) -0.029(3) -0.016(4) 0.001(5)
F5 0.113(7) 0.088(5) 0.040(3) -0.029(3) -0.016(4) 0.001(5)
F6 0.113(7) 0.088(5) 0.040(3) -0.029(3) -0.016(4) 0.001(5)
F4B 0.113(7) 0.088(5) 0.040(3) -0.029(3) -0.016(4) 0.001(5)
F5B 0.113(7) 0.088(5) 0.040(3) -0.029(3) -0.016(4) 0.001(5)
F6B 0.113(7) 0.088(5) 0.040(3) -0.029(3) -0.016(4) 0.001(5)
F7 0.096(6) 0.124(7) 0.074(5) -0.056(5) -0.039(5) -0.003(5)
F8 0.164(9) 0.087(6) 0.095(6) 0.025(5) -0.098(7) -0.048(6)
F9 0.072(5) 0.153(9) 0.119(7) -0.054(6) -0.069(5) 0.002(5)
F10 0.045(4) 0.148(9) 0.121(8) 0.069(7) -0.027(4) -0.049(5)
F11 0.062(5) 0.130(8) 0.127(8) 0.087(7) -0.041(5) -0.035(5)
F12 0.170(12) 0.165(12) 0.078(7) -0.021(7) 0.056(7) -0.039(10)
F13 0.101(6) 0.060(5) 0.198(11) -0.057(6) -0.098(7) 0.041(4)
F14 0.042(4) 0.098(6) 0.139(8) -0.005(5) -0.048(5) 0.017(4)
F15 0.090(6) 0.091(6) 0.068(5) 0.014(4) -0.047(4) 0.016(4)
F16 0.111(8) 0.081(7) 0.217(14) -0.008(8) 0.061(9) -0.051(6)
F17 0.261(16) 0.096(8) 0.187(12) -0.001(8) -0.144(13) -0.091(9)
F18 0.104(7) 0.051(5) 0.215(12) 0.029(6) -0.103(8) -0.029(4)
F31 0.054(4) 0.035(3) 0.068(4) 0.000(3) -0.010(3) 0.011(3)
F32 0.039(4) 0.063(5) 0.181(10) 0.027(5) -0.043(5) -0.002(3)
F33 0.182(10) 0.173(10) 0.071(6) -0.066(6) -0.037(6) 0.141(9)
F34 0.103(6) 0.097(6) 0.032(3) -0.035(3) -0.019(3) 0.027(4)
F35 0.274(14) 0.069(5) 0.032(4) -0.010(3) -0.048(6) 0.047(7)
F36 0.086(6) 0.246(14) 0.054(5) -0.053(7) -0.042(5) 0.032(7)
F37 0.051(3) 0.052(2) 0.075(4) -0.010(2) -0.040(3) 0.007(2)
F38 0.051(3) 0.052(2) 0.075(4) -0.010(2) -0.040(3) 0.007(2)
F39 0.051(3) 0.052(2) 0.075(4) -0.010(2) -0.040(3) 0.007(2)
F37B 0.051(3) 0.052(2) 0.075(4) -0.010(2) -0.040(3) 0.007(2)
F38B 0.051(3) 0.052(2) 0.075(4) -0.010(2) -0.040(3) 0.007(2)
F39B 0.051(3) 0.052(2) 0.075(4) -0.010(2) -0.040(3) 0.007(2)
F40 0.116(5) 0.035(4) 0.133(6) -0.030(3) -0.068(5) -0.002(3)
F41 0.116(5) 0.035(4) 0.133(6) -0.030(3) -0.068(5) -0.002(3)
F42 0.116(5) 0.035(4) 0.133(6) -0.030(3) -0.068(5) -0.002(3)
F40B 0.116(5) 0.035(4) 0.133(6) -0.030(3) -0.068(5) -0.002(3)
F41B 0.116(5) 0.035(4) 0.133(6) -0.030(3) -0.068(5) -0.002(3)
F42B 0.116(5) 0.035(4) 0.133(6) -0.030(3) -0.068(5) -0.002(3)
F43 0.084(5) 0.124(8) 0.077(6) 0.021(5) -0.055(5) -0.025(5)
F44 0.084(5) 0.124(8) 0.077(6) 0.021(5) -0.055(5) -0.025(5)
F45 0.084(5) 0.124(8) 0.077(6) 0.021(5) -0.055(5) -0.025(5)
F43B 0.084(5) 0.124(8) 0.077(6) 0.021(5) -0.055(5) -0.025(5)
F44B 0.084(5) 0.124(8) 0.077(6) 0.021(5) -0.055(5) -0.025(5)
F45B 0.084(5) 0.124(8) 0.077(6) 0.021(5) -0.055(5) -0.025(5)
F46 0.052(4) 0.052(4) 0.176(10) 0.054(5) -0.039(5) -0.013(3)
F47 0.029(3) 0.094(6) 0.096(6) 0.045(4) -0.018(3) -0.019(3)
F48 0.068(5) 0.208(12) 0.044(4) 0.047(6) -0.015(4) -0.045(6)

loop_
_atom_type_symbol
_atom_type_description
_atom_type_scat_dispersion_real
_atom_type_scat_dispersion_imag
_atom_type_scat_source
C C 0.0033 0.0016 'International Tables Vol C Tables 4.2.6.8 and 6.1.1.4'
H H 0.0000 0.0000 'International Tables Vol C Tables 4.2.6.8 and 6.1.1.4'
Yb Yb -0.3850 5.5486 'International Tables Vol C Tables 4.2.6.8 and 6.1.1.4'
O O 0.0106 0.0060 'International Tables Vol C Tables 4.2.6.8 and 6.1.1.4'
N N 0.0061 0.0033 'International Tables Vol C Tables 4.2.6.8 and 6.1.1.4'
F F 0.0171 0.0103 'International Tables Vol C Tables 4.2.6.8 and 6.1.1.4'

loop_
_geom_angle_atom_site_label_1
_geom_angle_atom_site_label_2
_geom_angle_atom_site_label_3
_geom_angle
_geom_angle_site_symmetry_1
_geom_angle_site_symmetry_3
_geom_angle_publ_flag
O9 Yb1 O1 140.60(19) . . ?
O9 Yb1 O6 90.0(2) . . ?
O1 Yb1 O6 96.0(2) . . ?
O9 Yb1 O5 70.89(18) . . ?
O1 Yb1 O5 148.23(19) . . ?
O6 Yb1 O5 75.9(2) . . ?
O9 Yb1 O4 104.7(2) . . ?
O1 Yb1 O4 90.0(2) . . ?
O6 Yb1 O4 148.4(2) . . ?
O5 Yb1 O4 82.6(2) . . ?
O9 Yb1 O3 75.74(19) . . ?
O1 Yb1 O3 74.4(2) . . ?
O6 Yb1 O3 139.3(2) . . ?
O5 Yb1 O3 131.0(2) . . ?
O4 Yb1 O3 72.2(2) . . ?
O9 Yb1 O2 145.30(19) . . ?
O1 Yb1 O2 73.4(2) . . ?
O6 Yb1 O2 76.3(2) . . ?
O5 Yb1 O2 74.86(19) . . ?
O4 Yb1 O2 75.8(2) . . ?
O3 Yb1 O2 134.0(2) . . ?
O9 Yb1 N1 69.48(19) . . ?
O1 Yb1 N1 75.8(2) . . ?
O6 Yb1 N1 71.2(2) . . ?
O5 Yb1 N1 127.54(19) . . ?
O4 Yb1 N1 140.1(2) . . ?
O3 Yb1 N1 68.1(2) . . ?
O2 Yb1 N1 131.9(2) . . ?
O9 Yb1 C9 109.6(2) . . ?
O1 Yb1 C9 75.3(2) . . ?
O6 Yb1 C9 158.0(2) . . ?
O5 Yb1 C9 100.7(2) . . ?
O4 Yb1 C9 18.1(2) . . ?
O3 Yb1 C9 58.6(2) . . ?
O2 Yb1 C9 81.8(2) . . ?
N1 Yb1 C9 124.2(2) . . ?
O31 Yb2 O34 85.5(2) . . ?
O31 Yb2 O36 95.7(2) . . ?
O34 Yb2 O36 150.6(2) . . ?
O31 Yb2 O33 145.5(2) . . ?
O34 Yb2 O33 76.5(2) . . ?
O36 Yb2 O33 86.63(19) . . ?
O31 Yb2 O32 74.0(2) . . ?
O34 Yb2 O32 77.6(2) . . ?
O36 Yb2 O32 74.6(2) . . ?
O33 Yb2 O32 73.6(2) . . ?
O31 Yb2 O35 72.8(2) . . ?
O34 Yb2 O35 134.7(2) . . ?
O36 Yb2 O35 72.6(2) . . ?
O33 Yb2 O35 139.3(2) . . ?
O32 Yb2 O35 129.9(2) . . ?
O31 Yb2 N2 136.5(2) . . ?
O34 Yb2 N2 104.1(2) . . ?
O36 Yb2 N2 95.1(2) . . ?
O33 Yb2 N2 77.1(2) . . ?
O32 Yb2 N2 149.3(2) . . ?
O35 Yb2 N2 70.6(2) . . ?
O31 Yb2 N3 81.4(2) . . ?
O34 Yb2 N3 70.6(2) . . ?
O36 Yb2 N3 138.8(2) . . ?
O33 Yb2 N3 118.4(2) . . ?
O32 Yb2 N3 140.9(2) . . ?
O35 Yb2 N3 67.2(2) . . ?
N2 Yb2 N3 63.2(2) . . ?
C2 O1 Yb1 135.9(5) . . ?
C4 O2 Yb1 134.2(6) . . ?
C7 O3 Yb1 127.0(6) . . ?
C9 O4 Yb1 127.4(5) . . ?
C12 O5 Yb1 129.9(5) . . ?
C14 O6 Yb1 132.2(6) . . ?
N4 O9 Yb1 129.2(4) . . ?
C32 O31 Yb2 136.7(5) . . ?
C34 O32 Yb2 133.8(6) . . ?
C37 O33 Yb2 129.9(5) . . ?
C39 O34 Yb2 132.8(6) . . ?
C42 O35 Yb2 130.0(5) . . ?
C44 O36 Yb2 131.1(5) . . ?
C19 N1 C16 115.5(6) . . ?
C19 N1 Yb1 127.0(5) . . ?
C16 N1 Yb1 116.0(5) . . ?
C19 N2 C18 116.4(6) . . ?
C19 N2 Yb2 123.3(5) . . ?
C18 N2 Yb2 119.5(5) . . ?
C20 N3 C21 120.6(6) . . ?
C20 N3 Yb2 117.7(5) . . ?
C21 N3 Yb2 116.9(5) . . ?
O9 N4 C23 116.6(6) . . ?
O9 N4 C20 122.9(6) . . ?
C23 N4 C20 120.4(6) . . ?
F2 C1 F1 109.1(11) . . ?
F2 C1 F3 105.6(8) . . ?
F1 C1 F3 107.5(9) . . ?
F2 C1 C2 110.8(9) . . ?
F1 C1 C2 110.2(8) . . ?
F3 C1 C2 113.4(9) . . ?
O1 C2 C3 127.5(8) . . ?
O1 C2 C1 112.8(8) . . ?
C3 C2 C1 119.7(8) . . ?
C2 C3 C4 120.4(8) . . ?
C2 C3 H3 119.8 . . ?
C4 C3 H3 119.8 . . ?
O2 C4 C3 127.1(8) . . ?
O2 C4 C5 115.6(8) . . ?
C3 C4 C5 117.3(8) . . ?
F6B C5 F5B 112.0(13) . . ?
F6 C5 F5 113.8(14) . . ?
F6B C5 F4B 104.9(14) . . ?
F5B C5 F4B 97.9(13) . . ?
F6 C5 F4 103.2(13) . . ?
F5 C5 F4 101.4(12) . . ?
F6 C5 C4 115.4(10) . . ?
F6B C5 C4 117.8(11) . . ?
F5B C5 C4 111.0(10) . . ?
F5 C5 C4 110.9(10) . . ?
F4B C5 C4 111.2(10) . . ?
F4 C5 C4 110.9(10) . . ?
F9 C6 F7 108.9(10) . . ?
F9 C6 F8 107.6(11) . . ?
F7 C6 F8 107.0(12) . . ?
F9 C6 C7 113.1(10) . . ?
F7 C6 C7 110.7(9) . . ?
F8 C6 C7 109.3(8) . . ?
O3 C7 C8 127.4(8) . . ?
O3 C7 C6 113.2(9) . . ?
C8 C7 C6 119.3(9) . . ?
C7 C8 C9 118.1(8) . . ?
C7 C8 H8 120.9 . . ?
C9 C8 H8 120.9 . . ?
O4 C9 C8 129.5(8) . . ?
O4 C9 C10 112.6(9) . . ?
C8 C9 C10 117.8(9) . . ?
O4 C9 Yb1 34.5(4) . . ?
C8 C9 Yb1 97.8(5) . . ?
C10 C9 Yb1 141.0(8) . . ?
F11 C10 F10 107.9(11) . . ?
F11 C10 F12 104.7(15) . . ?
F10 C10 F12 106.5(13) . . ?
F11 C10 C9 113.1(11) . . ?
F10 C10 C9 114.7(12) . . ?
F12 C10 C9 109.2(11) . . ?
F14 C11 F15 106.7(9) . . ?
F14 C11 F13 109.1(10) . . ?
F15 C11 F13 104.1(11) . . ?
F14 C11 C12 114.1(10) . . ?
F15 C11 C12 111.2(9) . . ?
F13 C11 C12 111.0(8) . . ?
O5 C12 C13 128.1(8) . . ?
O5 C12 C11 113.9(8) . . ?
C13 C12 C11 118.0(8) . . ?
C12 C13 C14 121.4(8) . . ?
C12 C13 H13 119.3 . . ?
C14 C13 H13 119.3 . . ?
O6 C14 C13 126.9(9) . . ?
O6 C14 C15 115.0(9) . . ?
C13 C14 C15 118.1(8) . . ?
F16 C15 F18 108.8(13) . . ?
F16 C15 F17 104.8(13) . . ?
F18 C15 F17 105.2(14) . . ?
F16 C15 C14 112.2(12) . . ?
F18 C15 C14 113.6(9) . . ?
F17 C15 C14 111.5(12) . . ?
N1 C16 C17 123.1(7) . . ?
N1 C16 H16 118.4 . . ?
C17 C16 H16 118.4 . . ?
C16 C17 C18 117.0(7) . . ?
C16 C17 H17 121.5 . . ?
C18 C17 H17 121.5 . . ?
N2 C18 C17 121.4(7) . . ?
N2 C18 H18 119.3 . . ?
C17 C18 H18 119.3 . . ?
N2 C19 N1 126.5(7) . . ?
N2 C19 C20 112.0(6) . . ?
N1 C19 C20 121.5(6) . . ?
N3 C20 N4 119.2(6) . . ?
N3 C20 C19 117.4(6) . . ?
N4 C20 C19 123.4(6) . . ?
N3 C21 C22 123.8(7) . . ?
N3 C21 H21 118.1 . . ?
C22 C21 H21 118.1 . . ?
C23 C22 C21 114.2(7) . . ?
C23 C22 C24 122.4(7) . . ?
C21 C22 C24 123.3(7) . . ?
N4 C23 C22 121.7(7) . . ?
N4 C23 H23 119.2 . . ?
C22 C23 H23 119.2 . . ?
C22 C24 H24A 109.5 . . ?
C22 C24 H24B 109.5 . . ?
H24A C24 H24B 109.5 . . ?
C22 C24 H24C 109.5 . . ?
H24A C24 H24C 109.5 . . ?
H24B C24 H24C 109.5 . . ?
F33 C31 F31 106.4(10) . . ?
F33 C31 F32 109.9(10) . . ?
F31 C31 F32 105.9(9) . . ?
F33 C31 C32 114.2(9) . . ?
F31 C31 C32 110.7(7) . . ?
F32 C31 C32 109.4(9) . . ?
O31 C32 C33 127.6(8) . . ?
O31 C32 C31 111.5(8) . . ?
C33 C32 C31 120.8(8) . . ?
C32 C33 C34 120.7(9) . . ?
C32 C33 H33 119.6 . . ?
C34 C33 H33 119.6 . . ?
O32 C34 C33 127.1(8) . . ?
O32 C34 C35 113.7(8) . . ?
C33 C34 C35 119.2(8) . . ?
F36 C35 F34 107.7(11) . . ?
F36 C35 F35 107.7(12) . . ?
F34 C35 F35 104.6(10) . . ?
F36 C35 C34 111.7(10) . . ?
F34 C35 C34 114.2(9) . . ?
F35 C35 C34 110.5(10) . . ?
F38 C36 F37 114.6(11) . . ?
F38B C36 F39B 109.9(13) . . ?
F38B C36 F37B 103.4(9) . . ?
F39B C36 F37B 98.5(11) . . ?
F38 C36 F39 100.6(7) . . ?
F37 C36 F39 101.8(9) . . ?
F38B C36 C37 122.1(11) . . ?
F38 C36 C37 116.6(8) . . ?
F37 C36 C37 115.1(11) . . ?
F39B C36 C37 114.7(17) . . ?
F37B C36 C37 104.5(9) . . ?
F39 C36 C37 105.1(8) . . ?
O33 C37 C38 129.4(8) . . ?
O33 C37 C36 114.8(7) . . ?
C38 C37 C36 115.8(7) . . ?
C37 C38 C39 121.4(8) . . ?
C37 C38 H38 119.3 . . ?
C39 C38 H38 119.3 . . ?
O34 C39 C38 127.3(9) . . ?
O34 C39 C40 114.2(8) . . ?
C38 C39 C40 118.4(8) . . ?
F41B C40 F40B 108.2(15) . . ?
F42 C40 F41 117.1(15) . . ?
F41B C40 F42B 114.2(17) . . ?
F40B C40 F42B 97(2) . . ?
F42 C40 F40 95.7(12) . . ?
F41 C40 F40 101.8(11) . . ?
F41B C40 C39 124.8(16) . . ?
F42 C40 C39 117.9(10) . . ?
F40B C40 C39 103.9(14) . . ?
F41 C40 C39 114.0(10) . . ?
F42B C40 C39 105.0(14) . . ?
F40 C40 C39 106.1(10) . . ?
F44 C41 F45 112.4(14) . . ?
F44B C41 F43B 110.3(16) . . ?
F44B C41 F45B 106.6(15) . . ?
F43B C41 F45B 98.0(14) . . ?
F44 C41 F43 100.7(13) . . ?
F45 C41 F43 107.1(13) . . ?
F44B C41 C42 119.1(14) . . ?
F44 C41 C42 115.6(11) . . ?
F45 C41 C42 113.0(12) . . ?
F43B C41 C42 108.5(12) . . ?
F45B C41 C42 112.3(11) . . ?
F43 C41 C42 106.7(11) . . ?
O35 C42 C43 127.4(8) . . ?
O35 C42 C41 114.0(8) . . ?
C43 C42 C41 118.5(8) . . ?
C42 C43 C44 119.1(8) . . ?
C42 C43 H43 120.4 . . ?
C44 C43 H43 120.4 . . ?
O36 C44 C43 128.2(8) . . ?
O36 C44 C45 114.4(8) . . ?
C43 C44 C45 117.4(8) . . ?
F47 C45 F48 107.4(11) . . ?
F47 C45 F46 107.7(12) . . ?
F48 C45 F46 106.4(11) . . ?
F47 C45 C44 114.9(9) . . ?
F48 C45 C44 110.3(12) . . ?
F46 C45 C44 109.6(10) . . ?

loop_
_geom_bond_atom_site_label_1
_geom_bond_atom_site_label_2
_geom_bond_distance
_geom_bond_site_symmetry_2
_geom_bond_publ_flag
Yb1 O9 2.246(5) . ?
Yb1 O1 2.249(5) . ?
Yb1 O6 2.266(6) . ?
Yb1 O5 2.272(6) . ?
Yb1 O4 2.280(5) . ?
Yb1 O3 2.326(5) . ?
Yb1 O2 2.349(6) . ?
Yb1 N1 2.541(6) . ?
Yb1 C9 3.198(8) . ?
Yb2 O31 2.235(5) . ?
Yb2 O34 2.256(6) . ?
Yb2 O36 2.259(6) . ?
Yb2 O33 2.273(5) . ?
Yb2 O32 2.321(6) . ?
Yb2 O35 2.342(5) . ?
Yb2 N2 2.472(6) . ?
Yb2 N3 2.509(6) . ?
O1 C2 1.264(10) . ?
O2 C4 1.231(10) . ?
O3 C7 1.248(10) . ?
O4 C9 1.250(11) . ?
O5 C12 1.255(10) . ?
O6 C14 1.241(10) . ?
O9 N4 1.322(8) . ?
O31 C32 1.255(11) . ?
O32 C34 1.266(11) . ?
O33 C37 1.263(10) . ?
O34 C39 1.263(11) . ?
O35 C42 1.241(10) . ?
O36 C44 1.253(10) . ?
N1 C19 1.336(9) . ?
N1 C16 1.348(10) . ?
N2 C19 1.330(9) . ?
N2 C18 1.356(9) . ?
N3 C20 1.320(9) . ?
N3 C21 1.328(10) . ?
N4 C23 1.359(10) . ?
N4 C20 1.374(9) . ?
C1 F2 1.306(13) . ?
C1 F1 1.315(13) . ?
C1 F3 1.342(11) . ?
C1 C2 1.526(13) . ?
C2 C3 1.377(13) . ?
C3 C4 1.411(13) . ?
C3 H3 0.9500 . ?
C4 C5 1.516(13) . ?
C5 F6 1.28(2) . ?
C5 F6B 1.29(2) . ?
C5 F5B 1.30(2) . ?
C5 F5 1.30(2) . ?
C5 F4B 1.41(2) . ?
C5 F4 1.44(2) . ?
C6 F9 1.315(14) . ?
C6 F7 1.321(15) . ?
C6 F8 1.331(15) . ?
C6 C7 1.553(13) . ?
C7 C8 1.384(13) . ?
C8 C9 1.393(14) . ?
C8 H8 0.9500 . ?
C9 C10 1.533(14) . ?
C10 F11 1.259(15) . ?
C10 F10 1.314(15) . ?
C10 F12 1.35(2) . ?
C11 F14 1.308(13) . ?
C11 F15 1.320(14) . ?
C11 F13 1.332(13) . ?
C11 C12 1.528(12) . ?
C12 C13 1.382(14) . ?
C13 C14 1.406(13) . ?
C13 H13 0.9500 . ?
C14 C15 1.536(15) . ?
C15 F16 1.278(17) . ?
C15 F18 1.289(14) . ?
C15 F17 1.297(17) . ?
C16 C17 1.364(11) . ?
C16 H16 0.9500 . ?
C17 C18 1.387(11) . ?
C17 H17 0.9500 . ?
C18 H18 0.9500 . ?
C19 C20 1.496(10) . ?
C21 C22 1.397(11) . ?
C21 H21 0.9500 . ?
C22 C23 1.377(11) . ?
C22 C24 1.492(11) . ?
C23 H23 0.9500 . ?
C24 H24A 0.9800 . ?
C24 H24B 0.9800 . ?
C24 H24C 0.9800 . ?
C31 F33 1.295(13) . ?
C31 F31 1.310(11) . ?
C31 F32 1.317(14) . ?
C31 C32 1.538(12) . ?
C32 C33 1.382(13) . ?
C33 C34 1.383(13) . ?
C33 H33 0.9500 . ?
C34 C35 1.510(14) . ?
C35 F36 1.314(17) . ?
C35 F34 1.334(12) . ?
C35 F35 1.335(15) . ?
C36 F38B 1.274(12) . ?
C36 F38 1.283(10) . ?
C36 F37 1.301(11) . ?
C36 F39B 1.345(14) . ?
C36 F37B 1.432(12) . ?
C36 F39 1.435(11) . ?
C36 C37 1.531(12) . ?
C37 C38 1.369(13) . ?
C38 C39 1.382(13) . ?
C38 H38 0.9500 . ?
C39 C40 1.510(15) . ?
C40 F41B 1.315(14) . ?
C40 F42 1.318(12) . ?
C40 F40B 1.331(15) . ?
C40 F41 1.336(12) . ?
C40 F42B 1.347(14) . ?
C40 F40 1.359(13) . ?
C41 F44B 1.28(2) . ?
C41 F44 1.282(19) . ?
C41 F45 1.31(2) . ?
C41 F43B 1.38(3) . ?
C41 F45B 1.39(3) . ?
C41 F43 1.39(2) . ?
C41 C42 1.528(13) . ?
C42 C43 1.384(12) . ?
C43 C44 1.395(12) . ?
C43 H43 0.9500 . ?
C44 C45 1.521(14) . ?
C45 F47 1.329(12) . ?
C45 F48 1.319(18) . ?
C45 F46 1.352(17) . ?

loop_
_geom_torsion_atom_site_label_1
_geom_torsion_atom_site_label_2
_geom_torsion_atom_site_label_3
_geom_torsion_atom_site_label_4
_geom_torsion
_geom_torsion_site_symmetry_1
_geom_torsion_site_symmetry_2
_geom_torsion_site_symmetry_3
_geom_torsion_site_symmetry_4
_geom_torsion_publ_flag
Yb1 O9 N4 C23 -128.5(6) . . . . ?
Yb1 O9 N4 C20 52.3(9) . . . . ?
Yb1 O1 C2 C3 14.3(15) . . . . ?
Yb1 O1 C2 C1 -165.0(6) . . . . ?
F2 C1 C2 O1 -57.3(11) . . . . ?
F1 C1 C2 O1 63.6(12) . . . . ?
F3 C1 C2 O1 -175.9(9) . . . . ?
F2 C1 C2 C3 123.3(10) . . . . ?
F1 C1 C2 C3 -115.8(11) . . . . ?
F3 C1 C2 C3 4.7(14) . . . . ?
O1 C2 C3 C4 -0.9(16) . . . . ?
C1 C2 C3 C4 178.4(9) . . . . ?
Yb1 O2 C4 C3 -1.3(15) . . . . ?
Yb1 O2 C4 C5 177.4(6) . . . . ?
C2 C3 C4 O2 -5.2(16) . . . . ?
C2 C3 C4 C5 176.2(9) . . . . ?
O2 C4 C5 F6 -24.4(17) . . . . ?
C3 C4 C5 F6 154.3(14) . . . . ?
O2 C4 C5 F6B 145.7(14) . . . . ?
C3 C4 C5 F6B -35.5(18) . . . . ?
O2 C4 C5 F5B -83.2(15) . . . . ?
C3 C4 C5 F5B 95.6(14) . . . . ?
O2 C4 C5 F5 106.9(13) . . . . ?
C3 C4 C5 F5 -74.4(15) . . . . ?
O2 C4 C5 F4B 24.6(14) . . . . ?
C3 C4 C5 F4B -156.6(12) . . . . ?
O2 C4 C5 F4 -141.3(11) . . . . ?
C3 C4 C5 F4 37.5(13) . . . . ?
Yb1 O3 C7 C8 -32.2(13) . . . . ?
Yb1 O3 C7 C6 151.6(7) . . . . ?
F9 C6 C7 O3 -167.0(10) . . . . ?
F7 C6 C7 O3 70.4(12) . . . . ?
F8 C6 C7 O3 -47.2(13) . . . . ?
F9 C6 C7 C8 16.5(15) . . . . ?
F7 C6 C7 C8 -106.1(11) . . . . ?
F8 C6 C7 C8 136.4(11) . . . . ?
O3 C7 C8 C9 -3.0(15) . . . . ?
C6 C7 C8 C9 173.0(9) . . . . ?
Yb1 O4 C9 C8 26.8(14) . . . . ?
Yb1 O4 C9 C10 -151.7(8) . . . . ?
C7 C8 C9 O4 6.3(15) . . . . ?
C7 C8 C9 C10 -175.2(10) . . . . ?
C7 C8 C9 Yb1 21.2(9) . . . . ?
O4 C9 C10 F11 -53.3(17) . . . . ?
C8 C9 C10 F11 127.9(13) . . . . ?
Yb1 C9 C10 F11 -78.6(18) . . . . ?
O4 C9 C10 F10 -177.7(12) . . . . ?
C8 C9 C10 F10 3.5(18) . . . . ?
Yb1 C9 C10 F10 157.0(10) . . . . ?
O4 C9 C10 F12 62.9(14) . . . . ?
C8 C9 C10 F12 -115.9(13) . . . . ?
Yb1 C9 C10 F12 37.6(18) . . . . ?
Yb1 O5 C12 C13 21.6(13) . . . . ?
Yb1 O5 C12 C11 -160.9(6) . . . . ?
F14 C11 C12 O5 164.7(9) . . . . ?
F15 C11 C12 O5 -74.5(11) . . . . ?
F13 C11 C12 O5 40.9(13) . . . . ?
F14 C11 C12 C13 -17.6(14) . . . . ?
F15 C11 C12 C13 103.3(11) . . . . ?
F13 C11 C12 C13 -141.4(10) . . . . ?
O5 C12 C13 C14 -0.6(15) . . . . ?
C11 C12 C13 C14 -178.0(9) . . . . ?
Yb1 O6 C14 C13 -11.3(14) . . . . ?
Yb1 O6 C14 C15 168.1(8) . . . . ?
C12 C13 C14 O6 -5.1(16) . . . . ?
C12 C13 C14 C15 175.5(10) . . . . ?
O6 C14 C15 F16 -121.4(13) . . . . ?
C13 C14 C15 F16 58.1(16) . . . . ?
O6 C14 C15 F18 2.5(17) . . . . ?
C13 C14 C15 F18 -178.0(12) . . . . ?
O6 C14 C15 F17 121.3(13) . . . . ?
C13 C14 C15 F17 -59.2(16) . . . . ?
C19 N1 C16 C17 3.1(11) . . . . ?
Yb1 N1 C16 C17 -164.3(6) . . . . ?
N1 C16 C17 C18 -1.2(12) . . . . ?
C19 N2 C18 C17 2.9(11) . . . . ?
Yb2 N2 C18 C17 -167.6(6) . . . . ?
C16 C17 C18 N2 -2.0(12) . . . . ?
C18 N2 C19 N1 -0.8(11) . . . . ?
Yb2 N2 C19 N1 169.3(5) . . . . ?
C18 N2 C19 C20 178.8(6) . . . . ?
Yb2 N2 C19 C20 -11.2(8) . . . . ?
C16 N1 C19 N2 -2.1(11) . . . . ?
Yb1 N1 C19 N2 163.7(5) . . . . ?
C16 N1 C19 C20 178.3(6) . . . . ?
Yb1 N1 C19 C20 -15.9(9) . . . . ?
C21 N3 C20 N4 3.5(10) . . . . ?
Yb2 N3 C20 N4 -151.2(5) . . . . ?
C21 N3 C20 C19 -178.9(7) . . . . ?
Yb2 N3 C20 C19 26.4(8) . . . . ?
O9 N4 C20 N3 176.8(6) . . . . ?
C23 N4 C20 N3 -2.3(10) . . . . ?
O9 N4 C20 C19 -0.7(11) . . . . ?
C23 N4 C20 C19 -179.8(7) . . . . ?
N2 C19 C20 N3 -10.5(9) . . . . ?
N1 C19 C20 N3 169.1(6) . . . . ?
N2 C19 C20 N4 166.9(6) . . . . ?
N1 C19 C20 N4 -13.4(11) . . . . ?
C20 N3 C21 C22 -3.1(12) . . . . ?
Yb2 N3 C21 C22 151.8(7) . . . . ?
N3 C21 C22 C23 1.4(13) . . . . ?
N3 C21 C22 C24 -177.8(8) . . . . ?
O9 N4 C23 C22 -178.5(8) . . . . ?
C20 N4 C23 C22 0.7(12) . . . . ?
C21 C22 C23 N4 -0.2(13) . . . . ?
C24 C22 C23 N4 179.0(8) . . . . ?
Yb2 O31 C32 C33 -5.5(16) . . . . ?
Yb2 O31 C32 C31 172.6(6) . . . . ?
F33 C31 C32 O31 163.2(11) . . . . ?
F31 C31 C32 O31 43.2(12) . . . . ?
F32 C31 C32 O31 -73.2(11) . . . . ?
F33 C31 C32 C33 -18.5(16) . . . . ?
F31 C31 C32 C33 -138.6(10) . . . . ?
F32 C31 C32 C33 105.1(12) . . . . ?
O31 C32 C33 C34 2.7(17) . . . . ?
C31 C32 C33 C34 -175.2(10) . . . . ?
Yb2 O32 C34 C33 0.4(16) . . . . ?
Yb2 O32 C34 C35 179.6(8) . . . . ?
C32 C33 C34 O32 -0.3(17) . . . . ?
C32 C33 C34 C35 -179.5(10) . . . . ?
O32 C34 C35 F36 -64.4(14) . . . . ?
C33 C34 C35 F36 114.9(12) . . . . ?
O32 C34 C35 F34 173.0(10) . . . . ?
C33 C34 C35 F34 -7.7(17) . . . . ?
O32 C34 C35 F35 55.5(14) . . . . ?
C33 C34 C35 F35 -125.2(12) . . . . ?
Yb2 O33 C37 C38 16.3(14) . . . . ?
Yb2 O33 C37 C36 -162.5(5) . . . . ?
F38B C36 C37 O33 131.5(12) . . . . ?
F38 C36 C37 O33 -153.2(9) . . . . ?
F37 C36 C37 O33 -14.7(13) . . . . ?
F39B C36 C37 O33 -5.5(15) . . . . ?
F37B C36 C37 O33 -112.1(10) . . . . ?
F39 C36 C37 O33 96.4(9) . . . . ?
F38B C36 C37 C38 -47.5(14) . . . . ?
F38 C36 C37 C38 27.8(13) . . . . ?
F37 C36 C37 C38 166.3(10) . . . . ?
F39B C36 C37 C38 175.5(13) . . . . ?
F37B C36 C37 C38 68.9(11) . . . . ?
F39 C36 C37 C38 -82.6(10) . . . . ?
O33 C37 C38 C39 -0.9(17) . . . . ?
C36 C37 C38 C39 177.8(9) . . . . ?
Yb2 O34 C39 C38 -5.5(16) . . . . ?
Yb2 O34 C39 C40 171.6(6) . . . . ?
C37 C38 C39 O34 -4.9(17) . . . . ?
C37 C38 C39 C40 178.0(10) . . . . ?
O34 C39 C40 F41B -58(2) . . . . ?
C38 C39 C40 F41B 119.7(19) . . . . ?
O34 C39 C40 F42 -174.1(13) . . . . ?
C38 C39 C40 F42 3.3(18) . . . . ?
O34 C39 C40 F40B 66.7(17) . . . . ?
C38 C39 C40 F40B -115.9(17) . . . . ?
O34 C39 C40 F41 42.8(15) . . . . ?
C38 C39 C40 F41 -139.8(13) . . . . ?
O34 C39 C40 F42B 167.6(17) . . . . ?
C38 C39 C40 F42B -15.0(19) . . . . ?
O34 C39 C40 F40 -68.5(12) . . . . ?
C38 C39 C40 F40 108.9(12) . . . . ?
Yb2 O35 C42 C43 21.5(13) . . . . ?
Yb2 O35 C42 C41 -160.5(7) . . . . ?
F44B C41 C42 O35 -167.1(17) . . . . ?
F44 C41 C42 O35 26.2(19) . . . . ?
F45 C41 C42 O35 157.7(13) . . . . ?
F43B C41 C42 O35 65.7(15) . . . . ?
F45B C41 C42 O35 -41.5(17) . . . . ?
F43 C41 C42 O35 -84.8(12) . . . . ?
F44B C41 C42 C43 11(2) . . . . ?
F44 C41 C42 C43 -155.5(15) . . . . ?
F45 C41 C42 C43 -24.0(18) . . . . ?
F43B C41 C42 C43 -116.1(14) . . . . ?
F45B C41 C42 C43 136.8(15) . . . . ?
F43 C41 C42 C43 93.5(13) . . . . ?
O35 C42 C43 C44 7.2(15) . . . . ?
C41 C42 C43 C44 -170.8(10) . . . . ?
Yb2 O36 C44 C43 -22.8(15) . . . . ?
Yb2 O36 C44 C45 158.9(8) . . . . ?
C42 C43 C44 O36 -7.3(16) . . . . ?
C42 C43 C44 C45 170.9(11) . . . . ?
O36 C44 C45 F47 -178.5(11) . . . . ?
C43 C44 C45 F47 3.1(18) . . . . ?
O36 C44 C45 F48 -56.9(13) . . . . ?
C43 C44 C45 F48 124.7(11) . . . . ?
O36 C44 C45 F46 60.0(15) . . . . ?
C43 C44 C45 F46 -118.4(11) . . . . ?
